data_4037559
loop_
_publ_author_name
'Li, Qin'
'Chen, Chunmei'
'Cheng, Li'
'Wei, Mengsha'
'Dai, Chong'
'He, Yan'
'Gong, Jiaojiao'
'Zhu, Runqi'
'Li, Xiao-Nian'
'Liu, Junjun'
'Wang, Jianping'
'Zhu, Hucheng'
'Zhang, Yonghui'

_publ_section_title
;
 Emeridones A-F, a Series of 3,5-Demethylorsellinic Acid-Based
 Meroterpenoids with Rearranged Skeletons from an Endophytic Fungus
 Emericella sp. TJ29.
;
_journal_issue 3
_journal_name_full 'The Journal of organic chemistry'
_journal_page_first 1534
_journal_page_last 1541
_journal_paper_doi 10.1021/acs.joc.8b02830
_journal_volume 84
_journal_year 2019
_chemical_absolute_configuration ad
_chemical_formula_moiety '4(C25 H30 O6), H2 O'
_chemical_formula_sum 'C100 H122 O25'
_chemical_formula_weight 1723.97
_space_group_crystal_system orthorhombic
_space_group_IT_number 18
_space_group_name_Hall 'P 2 2ab'
_space_group_name_H-M_alt 'P 21 21 2'
_atom_sites_solution_hydrogens geom
_atom_sites_solution_primary direct
_atom_sites_solution_secondary difmap
_audit_creation_method SHELXL-2014/7
_cell_angle_alpha 90
_cell_angle_beta 90
_cell_angle_gamma 90
_cell_formula_units_Z 2
_cell_length_a 23.3230(2)
_cell_length_b 25.0931(2)
_cell_length_c 7.67860(10)
_cell_measurement_reflns_used 11424
_cell_measurement_temperature 296(2)
_cell_measurement_theta_max 73.4650
_cell_measurement_theta_min 2.5960
_cell_volume 4493.87(8)
_computing_cell_refinement 'Bruker SAINT'
_computing_data_collection 'Bruker APEX2'
_computing_data_reduction 'Bruker SAINT'
_computing_molecular_graphics 'Bruker SHELXTL'
_computing_publication_material 'Bruker SHELXTL'
_computing_structure_refinement 'SHELXL-2014 (Sheldrick 2014)'
_computing_structure_solution 'SHELXS-97 (Sheldrick 2008)'
_diffrn_ambient_temperature 296(2)
_diffrn_measured_fraction_theta_full 1.000
_diffrn_measured_fraction_theta_max 0.980
_diffrn_measurement_device_type 'Bruker APEX-II CCD'
_diffrn_measurement_method '\f and \w scans'
_diffrn_radiation_type CuK\a
_diffrn_radiation_wavelength 1.54178
_diffrn_reflns_av_R_equivalents 0.0244
_diffrn_reflns_av_unetI/netI 0.0298
_diffrn_reflns_Laue_measured_fraction_full 1.000
_diffrn_reflns_Laue_measured_fraction_max 0.980
_diffrn_reflns_limit_h_max 28
_diffrn_reflns_limit_h_min -28
_diffrn_reflns_limit_k_max 30
_diffrn_reflns_limit_k_min -31
_diffrn_reflns_limit_l_max 6
_diffrn_reflns_limit_l_min -9
_diffrn_reflns_number 21586
_diffrn_reflns_point_group_measured_fraction_full 0.962
_diffrn_reflns_point_group_measured_fraction_max 0.922
_diffrn_reflns_theta_full 67.679
_diffrn_reflns_theta_max 73.973
_diffrn_reflns_theta_min 2.586
_diffrn_source 'fine-focus sealed tube'
_exptl_absorpt_coefficient_mu 0.742
_exptl_absorpt_correction_type multi-scan
_exptl_absorpt_process_details sadabs
_exptl_crystal_colour colourless
_exptl_crystal_density_diffrn 1.274
_exptl_crystal_description block
_exptl_crystal_F_000 1844
_exptl_crystal_size_max 0.120
_exptl_crystal_size_mid 0.100
_exptl_crystal_size_min 0.100
_exptl_transmission_factor_max 0.6258
_exptl_transmission_factor_min 0.4643
_refine_diff_density_max 0.763
_refine_diff_density_min -0.214
_refine_diff_density_rms 0.070
_refine_ls_abs_structure_details
;
 Flack x determined using 2866 quotients [(I+)-(I-)]/[(I+)+(I-)]
 (Parsons, Flack and Wagner, Acta Cryst. B69 (2013) 249-259).
;
_refine_ls_abs_structure_Flack 0.06(7)
_refine_ls_extinction_method none
_refine_ls_goodness_of_fit_ref 1.056
_refine_ls_hydrogen_treatment constr
_refine_ls_matrix_type full
_refine_ls_number_parameters 582
_refine_ls_number_reflns 8420
_refine_ls_number_restraints 0
_refine_ls_restrained_S_all 1.056
_refine_ls_R_factor_all 0.0562
_refine_ls_R_factor_gt 0.0526
_refine_ls_shift/su_max 0.001
_refine_ls_shift/su_mean 0.000
_refine_ls_structure_factor_coef Fsqd
_refine_ls_weighting_details 'w=1/[\s^2^(Fo^2^)+(0.1219P)^2^+0.2603P] where P=(Fo^2^+2Fc^2^)/3'
_refine_ls_weighting_scheme calc
_refine_ls_wR_factor_gt 0.1599
_refine_ls_wR_factor_ref 0.1637
_reflns_Friedel_coverage 0.674
_reflns_Friedel_fraction_full 0.913
_reflns_Friedel_fraction_max 0.848
_reflns_number_gt 7715
_reflns_number_total 8420
_reflns_threshold_expression 'I > 2\s(I)'
_cod_data_source_file jo8b02830_si_003.cif
_cod_data_source_block a
_cod_database_code 4037559
_shelx_shelxl_version_number 2014/7
_shelx_space_group_comment
;
The symmetry employed for this shelxl refinement is uniquely defined
by the following loop, which should always be used as a source of
symmetry information in preference to the above space-group names.
They are only intended as comments.
;
_shelx_estimated_absorpt_t_min 0.916
_shelx_estimated_absorpt_t_max 0.930

loop_
_space_group_symop_operation_xyz
'x, y, z'
'x+1/2, -y+1/2, -z'
'-x+1/2, y+1/2, -z'
'-x, -y, z'

loop_
_atom_site_label
_atom_site_type_symbol
_atom_site_fract_x
_atom_site_fract_y
_atom_site_fract_z
_atom_site_U_iso_or_equiv
_atom_site_adp_type
_atom_site_occupancy
_atom_site_site_symmetry_order
_atom_site_calc_flag
_atom_site_refinement_flags_posn
_atom_site_refinement_flags_adp
_atom_site_refinement_flags_occupancy
_atom_site_disorder_assembly
_atom_site_disorder_group
O1 O 0.09136(16) 0.60096(13) 0.8282(5) 0.0848(10) Uani 1 1 d . . . . .
O2 O 0.19711(10) 0.44272(10) 0.8607(3) 0.0507(6) Uani 1 1 d . . . . .
O3 O 0.11994(11) 0.37330(10) 0.5520(5) 0.0692(8) Uani 1 1 d . . . . .
H60 H 0.1002 0.3838 0.4707 0.104 Uiso 1 1 calc R U . . .
O4 O 0.41993(13) 0.39460(17) 0.4516(6) 0.1026(14) Uani 1 1 d . . . . .
O5 O 0.36185(10) 0.45045(13) 0.5893(5) 0.0727(9) Uani 1 1 d . . . . .
O6 O 0.22041(19) 0.27953(13) 0.7358(7) 0.1119(16) Uani 1 1 d . . . . .
O7 O 0.55976(16) 0.11720(13) -0.2160(6) 0.0976(12) Uani 1 1 d . . . . .
O8 O 0.60498(11) 0.17854(10) -0.0572(4) 0.0649(7) Uani 1 1 d . . . . .
O9 O 0.55602(9) 0.30104(9) 0.3443(3) 0.0441(5) Uani 1 1 d . . . . .
O10 O 0.67967(17) 0.44716(16) 0.3126(5) 0.0977(12) Uani 1 1 d . . . . .
O11 O 0.44215(10) 0.35545(9) 0.1081(4) 0.0580(6) Uani 1 1 d . . . . .
H32 H 0.4402 0.3777 0.1859 0.087 Uiso 1 1 calc R U . . .
O12 O 0.39539(11) 0.22819(10) 0.2696(4) 0.0648(7) Uani 1 1 d . . . . .
C1 C 0.2357(3) 0.25459(19) 0.3786(11) 0.113(3) Uani 1 1 d . . . . .
H11 H 0.2506 0.2511 0.2626 0.169 Uiso 1 1 calc R U . . .
H10 H 0.1950 0.2489 0.3771 0.169 Uiso 1 1 calc R U . . .
H1 H 0.2535 0.2287 0.4529 0.169 Uiso 1 1 calc R U . . .
C2 C 0.24832(17) 0.30985(14) 0.4465(7) 0.0685(12) Uani 1 1 d . . . . .
C3 C 0.21307(16) 0.35408(14) 0.3539(6) 0.0591(9) Uani 1 1 d . . . . .
H9 H 0.2282 0.3591 0.2374 0.071 Uiso 1 1 calc R U . . .
H8 H 0.1736 0.3422 0.3429 0.071 Uiso 1 1 calc R U . . .
C4 C 0.21394(12) 0.40834(11) 0.4509(4) 0.0388(6) Uani 1 1 d . . . . .
C5 C 0.16336(12) 0.41156(11) 0.5887(4) 0.0397(6) Uani 1 1 d . . . . .
C6 C 0.13697(11) 0.46824(11) 0.6288(4) 0.0351(5) Uani 1 1 d . . . . .
C7 C 0.17239(12) 0.51323(11) 0.5461(3) 0.0349(5) Uani 1 1 d . . . . .
H21 H 0.2107 0.5104 0.5979 0.042 Uiso 1 1 calc R U . . .
C8 C 0.15079(15) 0.57018(12) 0.5922(5) 0.0491(7) Uani 1 1 d . . . . .
C9 C 0.2024(2) 0.60837(15) 0.5982(8) 0.0804(14) Uani 1 1 d . . . . .
H20 H 0.2213 0.6085 0.4870 0.121 Uiso 1 1 calc R U . . .
H2 H 0.2289 0.5967 0.6862 0.121 Uiso 1 1 calc R U . . .
H19 H 0.1894 0.6437 0.6250 0.121 Uiso 1 1 calc R U . . .
C10 C 0.12676(16) 0.56953(13) 0.7775(5) 0.0531(8) Uani 1 1 d . . . . .
C11 C 0.1535(2) 0.52880(15) 0.8959(4) 0.0603(10) Uani 1 1 d . . . . .
H29 H 0.1363 0.5315 1.0105 0.072 Uiso 1 1 calc R U . . .
H28 H 0.1941 0.5363 0.9076 0.072 Uiso 1 1 calc R U . . .
C12 C 0.14575(14) 0.47197(13) 0.8272(4) 0.0445(7) Uani 1 1 d . . . . .
H27 H 0.1135 0.4549 0.8871 0.053 Uiso 1 1 calc R U . . .
C13 C 0.19059(15) 0.39511(13) 0.7618(5) 0.0493(8) Uani 1 1 d . . . . .
H26 H 0.1663 0.3694 0.8234 0.059 Uiso 1 1 calc R U . . .
C14 C 0.27037(12) 0.40632(11) 0.5653(4) 0.0391(6) Uani 1 1 d . . . . .
C15 C 0.31829(14) 0.37648(14) 0.4799(5) 0.0529(8) Uani 1 1 d . . . . .
C16 C 0.37207(15) 0.40604(18) 0.5003(6) 0.0664(11) Uani 1 1 d . . . . .
C17 C 0.30068(13) 0.45850(14) 0.6142(5) 0.0492(7) Uani 1 1 d . . . . .
H4 H 0.2872 0.4874 0.5408 0.059 Uiso 1 1 calc R U . . .
H3 H 0.2927 0.4676 0.7346 0.059 Uiso 1 1 calc R U . . .
C18 C 0.30975(17) 0.32729(16) 0.4262(6) 0.0670(11) Uani 1 1 d . . . . .
H12 H 0.3385 0.3057 0.3807 0.080 Uiso 1 1 calc R U . . .
C19 C 0.23704(17) 0.31551(14) 0.6441(7) 0.0722(12) Uani 1 1 d . . . . .
C20 C 0.24879(16) 0.37120(14) 0.7200(5) 0.0531(8) Uani 1 1 d . . . . .
C21 C 0.2886(2) 0.3667(2) 0.8759(6) 0.0887(17) Uani 1 1 d . . . . .
H5 H 0.2831 0.3969 0.9509 0.133 Uiso 1 1 calc R U . . .
H6 H 0.3276 0.3658 0.8366 0.133 Uiso 1 1 calc R U . . .
H7 H 0.2801 0.3346 0.9388 0.133 Uiso 1 1 calc R U . . .
C22 C 0.21246(17) 0.45255(14) 0.3099(4) 0.0529(8) Uani 1 1 d . . . . .
H25 H 0.2517 0.4618 0.2816 0.063 Uiso 1 1 calc R U . . .
H24 H 0.1954 0.4375 0.2057 0.063 Uiso 1 1 calc R U . . .
C23 C 0.18076(16) 0.50365(14) 0.3526(4) 0.0494(7) Uani 1 1 d . . . . .
H22 H 0.1435 0.5027 0.2968 0.059 Uiso 1 1 calc R U . . .
H23 H 0.2019 0.5334 0.3039 0.059 Uiso 1 1 calc R U . . .
C24 C 0.07290(13) 0.47122(15) 0.5857(5) 0.0553(8) Uani 1 1 d . . . . .
H13 H 0.0571 0.5034 0.6335 0.083 Uiso 1 1 calc R U . . .
H15 H 0.0536 0.4410 0.6349 0.083 Uiso 1 1 calc R U . . .
H14 H 0.0679 0.4712 0.4616 0.083 Uiso 1 1 calc R U . . .
C25 C 0.1059(2) 0.59352(18) 0.4667(6) 0.0780(13) Uani 1 1 d . . . . .
H18 H 0.0700 0.5754 0.4828 0.117 Uiso 1 1 calc R U . . .
H16 H 0.1186 0.5889 0.3488 0.117 Uiso 1 1 calc R U . . .
H17 H 0.1010 0.6308 0.4904 0.117 Uiso 1 1 calc R U . . .
C26 C 0.6595(2) 0.44422(17) -0.0441(7) 0.0747(12) Uani 1 1 d . . . . .
H46 H 0.6262 0.4663 -0.0291 0.112 Uiso 1 1 calc R U . . .
H47 H 0.6630 0.4343 -0.1644 0.112 Uiso 1 1 calc R U . . .
H30 H 0.6930 0.4636 -0.0088 0.112 Uiso 1 1 calc R U . . .
C27 C 0.65348(15) 0.39380(13) 0.0679(5) 0.0519(8) Uani 1 1 d . . . . .
C28 C 0.59958(14) 0.35859(12) 0.0309(4) 0.0422(6) Uani 1 1 d . . . . .
H45 H 0.6108 0.3223 0.0638 0.051 Uiso 1 1 calc R U . . .
C29 C 0.58453(17) 0.35537(16) -0.1625(4) 0.0562(8) Uani 1 1 d . . . . .
H38 H 0.6177 0.3422 -0.2255 0.067 Uiso 1 1 calc R U . . .
H39 H 0.5765 0.3910 -0.2046 0.067 Uiso 1 1 calc R U . . .
C30 C 0.53300(19) 0.31951(18) -0.2043(4) 0.0623(10) Uani 1 1 d . . . . .
H41 H 0.5055 0.3407 -0.2690 0.075 Uiso 1 1 calc R U . . .
H40 H 0.5462 0.2914 -0.2813 0.075 Uiso 1 1 calc R U . . .
C31 C 0.50130(13) 0.29333(12) -0.0531(4) 0.0419(6) Uani 1 1 d . . . . .
C32 C 0.44077(15) 0.27757(15) -0.1212(5) 0.0547(8) Uani 1 1 d . . . . .
H36 H 0.4427 0.2727 -0.2464 0.066 Uiso 1 1 calc R U . . .
H37 H 0.4145 0.3067 -0.0984 0.066 Uiso 1 1 calc R U . . .
C33 C 0.41632(14) 0.22585(14) -0.0375(6) 0.0541(8) Uani 1 1 d . . . . .
C34 C 0.35252(17) 0.21803(19) -0.0692(9) 0.0813(14) Uani 1 1 d . . . . .
H31 H 0.3451 0.2185 -0.1922 0.122 Uiso 1 1 calc R U . . .
H34 H 0.3315 0.2462 -0.0139 0.122 Uiso 1 1 calc R U . . .
H35 H 0.3407 0.1844 -0.0217 0.122 Uiso 1 1 calc R U . . .
C35 C 0.55771(17) 0.15758(15) -0.1305(6) 0.0635(10) Uani 1 1 d . . . . .
C36 C 0.59285(13) 0.23059(13) 0.0188(5) 0.0529(8) Uani 1 1 d . . . . .
H58 H 0.6113 0.2584 -0.0488 0.064 Uiso 1 1 calc R U . . .
H59 H 0.6074 0.2322 0.1370 0.064 Uiso 1 1 calc R U . . .
C37 C 0.52687(12) 0.23866(11) 0.0182(4) 0.0397(6) Uani 1 1 d . . . . .
C38 C 0.49552(12) 0.23616(11) 0.1971(4) 0.0385(6) Uani 1 1 d . . . . .
C39 C 0.50085(12) 0.29226(11) 0.2693(4) 0.0372(6) Uani 1 1 d . . . . .
H54 H 0.4704 0.2996 0.3539 0.045 Uiso 1 1 calc R U . . .
C40 C 0.56342(15) 0.35757(13) 0.3327(4) 0.0478(7) Uani 1 1 d . . . . .
H53 H 0.5375 0.3755 0.4142 0.057 Uiso 1 1 calc R U . . .
C41 C 0.62620(19) 0.3701(2) 0.3805(5) 0.0722(13) Uani 1 1 d . . . . .
H51 H 0.6273 0.3847 0.4975 0.087 Uiso 1 1 calc R U . . .
H52 H 0.6479 0.3371 0.3811 0.087 Uiso 1 1 calc R U . . .
C42 C 0.65467(17) 0.40842(16) 0.2600(5) 0.0608(9) Uani 1 1 d . . . . .
C43 C 0.54672(13) 0.37146(11) 0.1440(4) 0.0408(6) Uani 1 1 d . . . . .
C44 C 0.49671(12) 0.33014(11) 0.1132(4) 0.0392(6) Uani 1 1 d . . . . .
C45 C 0.45357(15) 0.18182(15) -0.1094(5) 0.0583(9) Uani 1 1 d . . . . .
H33 H 0.4392 0.1515 -0.1637 0.070 Uiso 1 1 calc R U . . .
C46 C 0.50859(15) 0.19112(13) -0.0866(5) 0.0518(8) Uani 1 1 d . . . . .
C47 C 0.43114(13) 0.22920(11) 0.1563(5) 0.0462(7) Uani 1 1 d . . . . .
C48 C 0.52693(18) 0.42938(13) 0.1275(6) 0.0641(10) Uani 1 1 d . . . . .
H43 H 0.5570 0.4527 0.1663 0.096 Uiso 1 1 calc R U . . .
H42 H 0.4934 0.4348 0.1979 0.096 Uiso 1 1 calc R U . . .
H44 H 0.5180 0.4370 0.0080 0.096 Uiso 1 1 calc R U . . .
C49 C 0.70787(18) 0.36007(18) 0.0411(7) 0.0732(11) Uani 1 1 d . . . . .
H50 H 0.7411 0.3817 0.0613 0.110 Uiso 1 1 calc R U . . .
H48 H 0.7087 0.3467 -0.0760 0.110 Uiso 1 1 calc R U . . .
H49 H 0.7077 0.3307 0.1213 0.110 Uiso 1 1 calc R U . . .
C50 C 0.51464(17) 0.19263(14) 0.3219(6) 0.0594(9) Uani 1 1 d . . . . .
H55 H 0.5536 0.1990 0.3568 0.089 Uiso 1 1 calc R U . . .
H56 H 0.5121 0.1586 0.2650 0.089 Uiso 1 1 calc R U . . .
H57 H 0.4903 0.1928 0.4228 0.089 Uiso 1 1 calc R U . . .
O1S O 0.0000 0.0000 0.3638(19) 0.130(6) Uani 0.495(16) 2 d S T P A 1
O2S O 0.0000 0.5000 0.077(2) 0.142(7) Uani 0.505(16) 2 d S T P A 2

loop_
_atom_site_aniso_label
_atom_site_aniso_U_11
_atom_site_aniso_U_22
_atom_site_aniso_U_33
_atom_site_aniso_U_23
_atom_site_aniso_U_13
_atom_site_aniso_U_12
O1 0.104(2) 0.0670(17) 0.083(2) -0.0040(16) 0.0216(18) 0.0446(17)
O2 0.0616(13) 0.0600(13) 0.0305(9) 0.0084(9) 0.0051(9) 0.0280(11)
O3 0.0455(13) 0.0460(12) 0.116(3) -0.0117(14) 0.0212(14) -0.0163(10)
O4 0.0405(13) 0.122(3) 0.145(3) -0.066(3) 0.0278(18) -0.0019(16)
O5 0.0337(11) 0.0820(18) 0.102(2) -0.0433(17) 0.0073(13) -0.0040(11)
O6 0.118(3) 0.0519(16) 0.166(4) 0.040(2) 0.062(3) 0.0230(18)
O7 0.092(2) 0.0652(18) 0.136(3) -0.056(2) 0.022(2) 0.0026(16)
O8 0.0506(13) 0.0528(13) 0.0911(19) -0.0228(14) 0.0090(13) 0.0130(11)
O9 0.0490(11) 0.0489(11) 0.0343(9) 0.0006(9) 0.0007(9) -0.0080(9)
O10 0.106(3) 0.097(2) 0.091(2) -0.022(2) 0.005(2) -0.059(2)
O11 0.0451(11) 0.0435(11) 0.0853(18) -0.0019(12) 0.0008(12) 0.0116(9)
O12 0.0472(13) 0.0561(13) 0.091(2) -0.0046(13) 0.0226(14) -0.0071(11)
C1 0.098(4) 0.050(2) 0.190(7) -0.045(3) 0.032(4) -0.010(2)
C2 0.058(2) 0.0372(16) 0.110(3) -0.0165(19) 0.023(2) 0.0009(14)
C3 0.0519(18) 0.0532(18) 0.072(2) -0.0290(18) 0.0056(17) -0.0076(14)
C4 0.0381(13) 0.0388(13) 0.0395(13) -0.0076(11) 0.0062(12) -0.0050(11)
C5 0.0357(13) 0.0327(12) 0.0508(15) -0.0027(12) 0.0106(12) -0.0048(10)
C6 0.0312(12) 0.0374(12) 0.0367(13) 0.0013(10) 0.0030(10) 0.0037(10)
C7 0.0369(13) 0.0364(12) 0.0313(12) 0.0028(10) -0.0011(10) 0.0022(10)
C8 0.0581(18) 0.0361(13) 0.0530(17) 0.0052(13) -0.0017(15) 0.0060(13)
C9 0.091(3) 0.0380(17) 0.112(4) -0.006(2) 0.015(3) -0.0137(18)
C10 0.064(2) 0.0438(15) 0.0513(17) -0.0085(14) -0.0029(15) 0.0143(14)
C11 0.081(2) 0.065(2) 0.0348(15) -0.0088(15) -0.0061(15) 0.0252(19)
C12 0.0491(16) 0.0526(16) 0.0318(13) 0.0047(12) 0.0100(12) 0.0172(13)
C13 0.0517(17) 0.0439(15) 0.0524(17) 0.0175(14) 0.0213(14) 0.0121(13)
C14 0.0364(13) 0.0401(13) 0.0409(14) -0.0054(12) 0.0085(11) 0.0032(11)
C15 0.0383(15) 0.0570(18) 0.0633(19) -0.0154(17) 0.0136(14) 0.0039(13)
C16 0.0405(17) 0.077(2) 0.081(3) -0.032(2) 0.0144(17) 0.0013(16)
C17 0.0340(14) 0.0535(17) 0.0599(18) -0.0178(15) 0.0047(13) -0.0035(12)
C18 0.0515(19) 0.059(2) 0.090(3) -0.023(2) 0.0223(19) 0.0087(16)
C19 0.065(2) 0.0391(16) 0.113(3) 0.015(2) 0.033(2) 0.0165(16)
C20 0.0550(18) 0.0485(17) 0.0559(18) 0.0122(15) 0.0137(16) 0.0199(14)
C21 0.088(3) 0.116(4) 0.062(2) 0.022(3) 0.005(2) 0.061(3)
C22 0.070(2) 0.0593(19) 0.0291(13) -0.0034(13) 0.0078(13) -0.0008(17)
C23 0.0633(19) 0.0552(17) 0.0297(13) 0.0116(13) 0.0013(13) 0.0048(15)
C24 0.0331(14) 0.0602(19) 0.073(2) -0.0092(18) -0.0027(15) 0.0019(13)
C25 0.099(3) 0.066(2) 0.069(2) 0.020(2) -0.008(2) 0.040(2)
C26 0.081(3) 0.062(2) 0.082(3) 0.018(2) 0.019(2) -0.020(2)
C27 0.0516(17) 0.0492(16) 0.0549(18) 0.0014(14) 0.0128(15) -0.0130(14)
C28 0.0477(15) 0.0407(13) 0.0382(13) 0.0016(12) 0.0090(13) -0.0047(12)
C29 0.071(2) 0.0631(19) 0.0347(14) 0.0076(15) 0.0096(15) -0.0133(17)
C30 0.079(2) 0.074(2) 0.0334(14) 0.0039(16) -0.0008(16) -0.014(2)
C31 0.0442(14) 0.0432(14) 0.0382(14) -0.0002(12) -0.0057(12) 0.0002(12)
C32 0.0502(17) 0.0550(18) 0.059(2) 0.0018(16) -0.0179(16) 0.0034(14)
C33 0.0405(15) 0.0482(16) 0.074(2) -0.0054(16) -0.0130(16) -0.0009(13)
C34 0.0447(19) 0.072(2) 0.128(4) -0.006(3) -0.025(2) -0.0025(17)
C35 0.059(2) 0.0494(18) 0.082(3) -0.0207(18) 0.010(2) 0.0026(15)
C36 0.0392(15) 0.0481(16) 0.071(2) -0.0179(16) 0.0046(15) 0.0064(12)
C37 0.0369(13) 0.0363(13) 0.0460(15) -0.0065(12) -0.0006(12) 0.0045(10)
C38 0.0363(13) 0.0317(12) 0.0475(15) 0.0007(11) 0.0016(12) 0.0022(10)
C39 0.0370(13) 0.0357(13) 0.0391(13) -0.0015(11) 0.0073(11) -0.0023(10)
C40 0.0559(18) 0.0517(16) 0.0357(13) -0.0063(13) 0.0100(13) -0.0163(14)
C41 0.078(3) 0.098(3) 0.0404(17) 0.0024(19) -0.0060(17) -0.042(2)
C42 0.057(2) 0.064(2) 0.061(2) -0.0078(18) 0.0053(17) -0.0257(17)
C43 0.0476(15) 0.0344(12) 0.0403(14) -0.0021(11) 0.0079(13) -0.0024(11)
C44 0.0380(13) 0.0338(12) 0.0457(15) 0.0002(11) 0.0046(12) 0.0032(10)
C45 0.0548(19) 0.0518(17) 0.068(2) -0.0154(17) -0.0109(17) -0.0033(15)
C46 0.0521(17) 0.0417(15) 0.0617(19) -0.0159(15) -0.0013(15) 0.0036(13)
C47 0.0389(14) 0.0317(12) 0.068(2) -0.0028(13) 0.0042(15) 0.0000(10)
C48 0.071(2) 0.0347(15) 0.087(3) -0.0016(17) 0.018(2) -0.0031(15)
C49 0.0509(19) 0.077(3) 0.092(3) 0.002(2) 0.019(2) -0.0080(18)
C50 0.063(2) 0.0417(16) 0.073(2) 0.0154(16) -0.0117(17) -0.0018(14)
O1S 0.120(11) 0.159(14) 0.111(10) 0.000 0.000 0.037(10)
O2S 0.103(10) 0.183(15) 0.141(12) 0.000 0.000 0.080(10)

loop_
_atom_type_symbol
_atom_type_description
_atom_type_scat_dispersion_real
_atom_type_scat_dispersion_imag
_atom_type_scat_source
C C 0.0181 0.0091 'International Tables Vol C Tables 4.2.6.8 and 6.1.1.4'
H H 0.0000 0.0000 'International Tables Vol C Tables 4.2.6.8 and 6.1.1.4'
O O 0.0492 0.0322 'International Tables Vol C Tables 4.2.6.8 and 6.1.1.4'

loop_
_geom_angle_atom_site_label_1
_geom_angle_atom_site_label_2
_geom_angle_atom_site_label_3
_geom_angle
C13 O2 C12 104.2(3)
C5 O3 H60 109.5
C16 O5 C17 111.1(3)
C35 O8 C36 111.0(3)
C39 O9 C40 103.7(2)
C44 O11 H32 109.5
C2 C1 H11 109.5
C2 C1 H10 109.5
H11 C1 H10 109.5
C2 C1 H1 109.5
H11 C1 H1 109.5
H10 C1 H1 109.5
C18 C2 C1 114.6(4)
C18 C2 C19 103.7(4)
C1 C2 C19 112.9(4)
C18 C2 C3 104.4(3)
C1 C2 C3 113.3(5)
C19 C2 C3 107.0(3)
C4 C3 C2 113.6(3)
C4 C3 H9 108.8
C2 C3 H9 108.8
C4 C3 H8 108.8
C2 C3 H8 108.8
H9 C3 H8 107.7
C22 C4 C3 107.0(3)
C22 C4 C14 115.4(2)
C3 C4 C14 104.4(2)
C22 C4 C5 114.4(2)
C3 C4 C5 110.8(2)
C14 C4 C5 104.4(2)
O3 C5 C13 106.6(3)
O3 C5 C6 111.6(2)
C13 C5 C6 103.6(2)
O3 C5 C4 111.3(2)
C13 C5 C4 104.9(2)
C6 C5 C4 117.7(2)
C24 C6 C7 113.5(3)
C24 C6 C12 109.9(3)
C7 C6 C12 107.0(2)
C24 C6 C5 112.4(2)
C7 C6 C5 111.8(2)
C12 C6 C5 101.3(2)
C23 C7 C6 111.0(2)
C23 C7 C8 114.2(2)
C6 C7 C8 114.0(2)
C23 C7 H21 105.6
C6 C7 H21 105.6
C8 C7 H21 105.6
C10 C8 C25 109.7(3)
C10 C8 C9 105.4(3)
C25 C8 C9 108.3(4)
C10 C8 C7 108.7(2)
C25 C8 C7 115.3(3)
C9 C8 C7 109.0(3)
C8 C9 H20 109.5
C8 C9 H2 109.5
H20 C9 H2 109.5
C8 C9 H19 109.5
H20 C9 H19 109.5
H2 C9 H19 109.5
O1 C10 C11 122.2(4)
O1 C10 C8 123.0(3)
C11 C10 C8 114.7(3)
C10 C11 C12 112.1(3)
C10 C11 H29 109.2
C12 C11 H29 109.2
C10 C11 H28 109.2
C12 C11 H28 109.2
H29 C11 H28 107.9
O2 C12 C11 108.5(3)
O2 C12 C6 105.0(2)
C11 C12 C6 114.4(3)
O2 C12 H27 109.6
C11 C12 H27 109.6
C6 C12 H27 109.6
O2 C13 C20 110.4(3)
O2 C13 C5 106.3(2)
C20 C13 C5 107.1(3)
O2 C13 H26 110.9
C20 C13 H26 110.9
C5 C13 H26 110.9
C15 C14 C17 100.9(2)
C15 C14 C20 106.9(3)
C17 C14 C20 116.3(3)
C15 C14 C4 113.2(2)
C17 C14 C4 119.4(2)
C20 C14 C4 99.9(2)
C18 C15 C16 129.6(3)
C18 C15 C14 119.6(3)
C16 C15 C14 109.8(3)
O4 C16 O5 121.5(4)
O4 C16 C15 129.5(4)
O5 C16 C15 109.0(3)
O5 C17 C14 107.5(3)
O5 C17 H4 110.2
C14 C17 H4 110.2
O5 C17 H3 110.2
C14 C17 H3 110.2
H4 C17 H3 108.5
C15 C18 C2 112.6(3)
C15 C18 H12 123.7
C2 C18 H12 123.7
O6 C19 C20 121.0(5)
O6 C19 C2 123.9(4)
C20 C19 C2 115.1(3)
C13 C20 C21 114.1(3)
C13 C20 C19 106.2(3)
C21 C20 C19 109.9(3)
C13 C20 C14 103.1(2)
C21 C20 C14 116.4(4)
C19 C20 C14 106.4(3)
C20 C21 H5 109.5
C20 C21 H6 109.5
H5 C21 H6 109.5
C20 C21 H7 109.5
H5 C21 H7 109.5
H6 C21 H7 109.5
C23 C22 C4 117.7(2)
C23 C22 H25 107.9
C4 C22 H25 107.9
C23 C22 H24 107.9
C4 C22 H24 107.9
H25 C22 H24 107.2
C22 C23 C7 114.1(2)
C22 C23 H22 108.7
C7 C23 H22 108.7
C22 C23 H23 108.7
C7 C23 H23 108.7
H22 C23 H23 107.6
C6 C24 H13 109.5
C6 C24 H15 109.5
H13 C24 H15 109.5
C6 C24 H14 109.5
H13 C24 H14 109.5
H15 C24 H14 109.5
C8 C25 H18 109.5
C8 C25 H16 109.5
H18 C25 H16 109.5
C8 C25 H17 109.5
H18 C25 H17 109.5
H16 C25 H17 109.5
C27 C26 H46 109.5
C27 C26 H47 109.5
H46 C26 H47 109.5
C27 C26 H30 109.5
H46 C26 H30 109.5
H47 C26 H30 109.5
C42 C27 C26 110.0(3)
C42 C27 C49 104.3(4)
C26 C27 C49 107.6(3)
C42 C27 C28 109.1(3)
C26 C27 C28 115.9(3)
C49 C27 C28 109.1(3)
C29 C28 C43 112.0(3)
C29 C28 C27 113.1(3)
C43 C28 C27 115.0(3)
C29 C28 H45 105.2
C43 C28 H45 105.2
C27 C28 H45 105.2
C28 C29 C30 114.5(3)
C28 C29 H38 108.6
C30 C29 H38 108.6
C28 C29 H39 108.6
C30 C29 H39 108.6
H38 C29 H39 107.6
C31 C30 C29 118.2(3)
C31 C30 H41 107.8
C29 C30 H41 107.8
C31 C30 H40 107.8
C29 C30 H40 107.8
H41 C30 H40 107.1
C30 C31 C32 107.1(3)
C30 C31 C44 113.3(3)
C32 C31 C44 111.0(3)
C30 C31 C37 116.8(3)
C32 C31 C37 103.7(2)
C44 C31 C37 104.5(2)
C31 C32 C33 113.9(3)
C31 C32 H36 108.8
C33 C32 H36 108.8
C31 C32 H37 108.8
C33 C32 H37 108.8
H36 C32 H37 107.7
C45 C33 C34 114.2(3)
C45 C33 C47 105.4(3)
C34 C33 C47 112.6(4)
C45 C33 C32 104.4(3)
C34 C33 C32 113.6(3)
C47 C33 C32 105.8(3)
C33 C34 H31 109.5
C33 C34 H34 109.5
H31 C34 H34 109.5
C33 C34 H35 109.5
H31 C34 H35 109.5
H34 C34 H35 109.5
O7 C35 O8 121.5(4)
O7 C35 C46 129.8(4)
O8 C35 C46 108.7(3)
O8 C36 C37 107.9(3)
O8 C36 H58 110.1
C37 C36 H58 110.1
O8 C36 H59 110.1
C37 C36 H59 110.1
H58 C36 H59 108.4
C46 C37 C36 100.3(2)
C46 C37 C38 107.9(2)
C36 C37 C38 117.3(3)
C46 C37 C31 113.2(3)
C36 C37 C31 119.0(3)
C38 C37 C31 99.3(2)
C39 C38 C50 114.3(3)
C39 C38 C47 105.0(2)
C50 C38 C47 109.4(3)
C39 C38 C37 104.3(2)
C50 C38 C37 116.6(3)
C47 C38 C37 106.4(3)
O9 C39 C38 111.4(2)
O9 C39 C44 106.1(2)
C38 C39 C44 106.5(2)
O9 C39 H54 110.9
C38 C39 H54 110.9
C44 C39 H54 110.9
O9 C40 C43 104.6(2)
O9 C40 C41 107.6(3)
C43 C40 C41 114.7(3)
O9 C40 H53 109.9
C43 C40 H53 109.9
C41 C40 H53 109.9
C42 C41 C40 114.0(3)
C42 C41 H51 108.7
C40 C41 H51 108.7
C42 C41 H52 108.7
C40 C41 H52 108.7
H51 C41 H52 107.6
O10 C42 C41 121.9(4)
O10 C42 C27 122.0(4)
C41 C42 C27 116.0(3)
C48 C43 C40 111.6(3)
C48 C43 C28 113.2(3)
C40 C43 C28 106.3(3)
C48 C43 C44 112.9(3)
C40 C43 C44 100.3(2)
C28 C43 C44 111.6(2)
O11 C44 C39 110.8(2)
O11 C44 C43 111.8(2)
C39 C44 C43 104.1(2)
O11 C44 C31 107.4(2)
C39 C44 C31 105.4(2)
C43 C44 C31 117.1(2)
C46 C45 C33 112.5(3)
C46 C45 H33 123.7
C33 C45 H33 123.7
C45 C46 C35 129.2(3)
C45 C46 C37 119.3(3)
C35 C46 C37 111.0(3)
O12 C47 C33 123.0(3)
O12 C47 C38 122.0(3)
C33 C47 C38 115.0(3)
C43 C48 H43 109.5
C43 C48 H42 109.5
H43 C48 H42 109.5
C43 C48 H44 109.5
H43 C48 H44 109.5
H42 C48 H44 109.5
C27 C49 H50 109.5
C27 C49 H48 109.5
H50 C49 H48 109.5
C27 C49 H49 109.5
H50 C49 H49 109.5
H48 C49 H49 109.5
C38 C50 H55 109.5
C38 C50 H56 109.5
H55 C50 H56 109.5
C38 C50 H57 109.5
H55 C50 H57 109.5
H56 C50 H57 109.5

loop_
_geom_bond_atom_site_label_1
_geom_bond_atom_site_label_2
_geom_bond_distance
O1 C10 1.206(4)
O2 C13 1.424(4)
O2 C12 1.428(4)
O3 C5 1.424(3)
O3 H60 0.8200
O4 C16 1.212(4)
O5 C16 1.329(5)
O5 C17 1.453(4)
O6 C19 1.209(5)
O7 C35 1.208(5)
O8 C35 1.345(5)
O8 C36 1.458(4)
O9 C39 1.427(4)
O9 C40 1.432(4)
O10 C42 1.203(5)
O11 C44 1.423(3)
O11 H32 0.8200
O12 C47 1.205(4)
C1 C2 1.510(5)
C1 H11 0.9600
C1 H10 0.9600
C1 H1 0.9600
C2 C18 1.506(5)
C2 C19 1.547(7)
C2 C3 1.553(6)
C3 C4 1.552(4)
C3 H9 0.9700
C3 H8 0.9700
C4 C22 1.550(4)
C4 C14 1.583(4)
C4 C5 1.587(4)
C5 C13 1.530(5)
C5 C6 1.580(4)
C6 C24 1.532(4)
C6 C7 1.536(4)
C6 C12 1.540(4)
C7 C23 1.517(4)
C7 C8 1.556(4)
C7 H21 0.9800
C8 C10 1.530(5)
C8 C25 1.539(5)
C8 C9 1.540(5)
C9 H20 0.9600
C9 H2 0.9600
C9 H19 0.9600
C10 C11 1.503(5)
C11 C12 1.531(5)
C11 H29 0.9700
C11 H28 0.9700
C12 H27 0.9800
C13 C20 1.518(4)
C13 H26 0.9800
C14 C15 1.497(4)
C14 C17 1.535(4)
C14 C20 1.562(4)
C15 C18 1.317(5)
C15 C16 1.466(5)
C17 H4 0.9700
C17 H3 0.9700
C18 H12 0.9300
C19 C20 1.539(6)
C20 C21 1.519(6)
C21 H5 0.9600
C21 H6 0.9600
C21 H7 0.9600
C22 C23 1.516(5)
C22 H25 0.9700
C22 H24 0.9700
C23 H22 0.9700
C23 H23 0.9700
C24 H13 0.9600
C24 H15 0.9600
C24 H14 0.9600
C25 H18 0.9600
C25 H16 0.9600
C25 H17 0.9600
C26 C27 1.536(5)
C26 H46 0.9600
C26 H47 0.9600
C26 H30 0.9600
C27 C42 1.520(5)
C27 C49 1.539(5)
C27 C28 1.562(4)
C28 C29 1.528(4)
C28 C43 1.542(4)
C28 H45 0.9800
C29 C30 1.535(5)
C29 H38 0.9700
C29 H39 0.9700
C30 C31 1.525(5)
C30 H41 0.9700
C30 H40 0.9700
C31 C32 1.556(4)
C31 C44 1.580(4)
C31 C37 1.593(4)
C32 C33 1.557(5)
C32 H36 0.9700
C32 H37 0.9700
C33 C45 1.510(5)
C33 C34 1.521(5)
C33 C47 1.530(6)
C34 H31 0.9600
C34 H34 0.9600
C34 H35 0.9600
C35 C46 1.461(5)
C36 C37 1.552(4)
C36 H58 0.9700
C36 H59 0.9700
C37 C46 1.501(4)
C37 C38 1.557(4)
C38 C39 1.518(4)
C38 C50 1.520(4)
C38 C47 1.544(4)
C39 C44 1.533(4)
C39 H54 0.9800
C40 C43 1.540(4)
C40 C41 1.542(5)
C40 H53 0.9800
C41 C42 1.490(5)
C41 H51 0.9700
C41 H52 0.9700
C43 C48 1.530(4)
C43 C44 1.578(4)
C45 C46 1.316(5)
C45 H33 0.9300
C48 H43 0.9600
C48 H42 0.9600
C48 H44 0.9600
C49 H50 0.9600
C49 H48 0.9600
C49 H49 0.9600
C50 H55 0.9600
C50 H56 0.9600
C50 H57 0.9600

loop_
_geom_hbond_atom_site_label_D
_geom_hbond_atom_site_label_H
_geom_hbond_atom_site_label_A
_geom_hbond_distance_DH
_geom_hbond_distance_HA
_geom_hbond_distance_DA
_geom_hbond_angle_DHA
_geom_hbond_site_symmetry_A
C36 H59 O9 0.97 2.64 3.180(4) 115.7 .
C17 H3 O2 0.97 2.51 3.094(4) 118.6 .
C17 H4 O10 0.97 2.52 3.343(5) 142.2 4_665
C13 H26 O8 0.98 2.59 3.542(4) 163.4 2_456
O11 H32 O4 0.82 2.14 2.862(5) 147.5 .
O3 H60 O7 0.82 2.17 2.947(6) 157.9 2_455
C36 H59 O9 0.97 2.64 3.180(4) 115.7 .
C17 H3 O2 0.97 2.51 3.094(4) 118.6 .
C17 H4 O10 0.97 2.52 3.343(5) 142.2 4_665
C13 H26 O8 0.98 2.59 3.542(4) 163.4 2_456
O11 H32 O4 0.82 2.14 2.862(5) 147.5 .
O3 H60 O7 0.82 2.17 2.947(6) 157.9 2_455
C36 H59 O9 0.97 2.64 3.180(4) 115.7 .
C17 H3 O2 0.97 2.51 3.094(4) 118.6 .
C17 H4 O10 0.97 2.52 3.343(5) 142.2 4_665
C13 H26 O8 0.98 2.59 3.542(4) 163.4 2_456
O11 H32 O4 0.82 2.14 2.862(5) 147.5 .
O3 H60 O7 0.82 2.17 2.947(6) 157.9 2_455
C36 H59 O9 0.97 2.64 3.180(4) 115.7 .
C17 H3 O2 0.97 2.51 3.094(4) 118.6 .
C17 H4 O10 0.97 2.52 3.343(5) 142.2 4_665
C13 H26 O8 0.98 2.59 3.542(4) 163.4 2_456
O11 H32 O4 0.82 2.14 2.862(5) 147.5 .
O3 H60 O7 0.82 2.17 2.947(6) 157.9 2_455
C36 H59 O9 0.97 2.64 3.180(4) 115.7 .
C17 H3 O2 0.97 2.51 3.094(4) 118.6 .
C17 H4 O10 0.97 2.52 3.343(5) 142.2 4_665
C13 H26 O8 0.98 2.59 3.542(4) 163.4 2_456
O11 H32 O4 0.82 2.14 2.862(5) 147.5 .
O3 H60 O7 0.82 2.17 2.947(6) 157.9 2_455
C36 H59 O9 0.97 2.64 3.180(4) 115.7 .
C17 H3 O2 0.97 2.51 3.094(4) 118.6 .
C17 H4 O10 0.97 2.52 3.343(5) 142.2 4_665
C13 H26 O8 0.98 2.59 3.542(4) 163.4 2_456
O11 H32 O4 0.82 2.14 2.862(5) 147.5 .
O3 H60 O7 0.82 2.17 2.947(6) 157.9 2_455
C36 H59 O9 0.97 2.64 3.180(4) 115.7 .
C17 H3 O2 0.97 2.51 3.094(4) 118.6 .
C17 H4 O10 0.97 2.52 3.343(5) 142.2 4_665
C13 H26 O8 0.98 2.59 3.542(4) 163.4 2_456
O11 H32 O4 0.82 2.14 2.862(5) 147.5 .
O3 H60 O7 0.82 2.17 2.947(6) 157.9 2_455
C36 H59 O9 0.97 2.64 3.180(4) 115.7 .
C17 H3 O2 0.97 2.51 3.094(4) 118.6 .
C17 H4 O10 0.97 2.52 3.343(5) 142.2 4_665
C13 H26 O8 0.98 2.59 3.542(4) 163.4 2_456
O11 H32 O4 0.82 2.14 2.862(5) 147.5 .
O3 H60 O7 0.82 2.17 2.947(6) 157.9 2_455
C36 H59 O9 0.97 2.64 3.180(4) 115.7 .
C17 H3 O2 0.97 2.51 3.094(4) 118.6 .
C17 H4 O10 0.97 2.52 3.343(5) 142.2 4_665
C13 H26 O8 0.98 2.59 3.542(4) 163.4 2_456
O11 H32 O4 0.82 2.14 2.862(5) 147.5 .
O3 H60 O7 0.82 2.17 2.947(6) 157.9 2_455
C36 H59 O9 0.97 2.64 3.180(4) 115.7 .
C17 H3 O2 0.97 2.51 3.094(4) 118.6 .
C17 H4 O10 0.97 2.52 3.343(5) 142.2 4_665
C13 H26 O8 0.98 2.59 3.542(4) 163.4 2_456
O11 H32 O4 0.82 2.14 2.862(5) 147.5 .
O3 H60 O7 0.82 2.17 2.947(6) 157.9 2_455
C36 H59 O9 0.97 2.64 3.180(4) 115.7 .
C17 H3 O2 0.97 2.51 3.094(4) 118.6 .
C17 H4 O10 0.97 2.52 3.343(5) 142.2 4_665
C13 H26 O8 0.98 2.59 3.542(4) 163.4 2_456
O11 H32 O4 0.82 2.14 2.862(5) 147.5 .
O3 H60 O7 0.82 2.17 2.947(6) 157.9 2_455
O3 H60 O7 0.82 2.17 2.947(6) 157.9 2_455
O11 H32 O4 0.82 2.14 2.862(5) 147.5 .
C13 H26 O8 0.98 2.59 3.542(4) 163.4 2_456
C17 H4 O10 0.97 2.52 3.343(5) 142.2 4_665
C17 H3 O2 0.97 2.51 3.094(4) 118.6 .
C36 H59 O9 0.97 2.64 3.180(4) 115.7 .
O3 H60 O7 0.82 2.17 2.947(6) 157.9 2_455
O11 H32 O4 0.82 2.14 2.862(5) 147.5 .
C13 H26 O8 0.98 2.59 3.542(4) 163.4 2_456
C17 H4 O10 0.97 2.52 3.343(5) 142.2 4_665
C17 H3 O2 0.97 2.51 3.094(4) 118.6 .
C36 H59 O9 0.97 2.64 3.180(4) 115.7 .
O3 H60 O7 0.82 2.17 2.947(6) 157.9 2_455
O11 H32 O4 0.82 2.14 2.862(5) 147.5 .
C13 H26 O8 0.98 2.59 3.542(4) 163.4 2_456
C17 H4 O10 0.97 2.52 3.343(5) 142.2 4_665
C17 H3 O2 0.97 2.51 3.094(4) 118.6 .
C36 H59 O9 0.97 2.64 3.180(4) 115.7 .
O3 H60 O7 0.82 2.17 2.947(6) 157.9 2_455
O11 H32 O4 0.82 2.14 2.862(5) 147.5 .
C13 H26 O8 0.98 2.59 3.542(4) 163.4 2_456
C17 H4 O10 0.97 2.52 3.343(5) 142.2 4_665
C17 H3 O2 0.97 2.51 3.094(4) 118.6 .
C36 H59 O9 0.97 2.64 3.180(4) 115.7 .
O3 H60 O7 0.82 2.17 2.947(6) 157.9 2_455
O11 H32 O4 0.82 2.14 2.862(5) 147.5 .
C13 H26 O8 0.98 2.59 3.542(4) 163.4 2_456
C17 H4 O10 0.97 2.52 3.343(5) 142.2 4_665
C17 H3 O2 0.97 2.51 3.094(4) 118.6 .
C36 H59 O9 0.97 2.64 3.180(4) 115.7 .
O3 H60 O7 0.82 2.17 2.947(6) 157.9 2_455
O11 H32 O4 0.82 2.14 2.862(5) 147.5 .
C13 H26 O8 0.98 2.59 3.542(4) 163.4 2_456
C17 H4 O10 0.97 2.52 3.343(5) 142.2 4_665
C17 H3 O2 0.97 2.51 3.094(4) 118.6 .
C36 H59 O9 0.97 2.64 3.180(4) 115.7 .
O3 H60 O7 0.82 2.17 2.947(6) 157.9 2_455
O11 H32 O4 0.82 2.14 2.862(5) 147.5 .
C13 H26 O8 0.98 2.59 3.542(4) 163.4 2_456
C17 H4 O10 0.97 2.52 3.343(5) 142.2 4_665
C17 H3 O2 0.97 2.51 3.094(4) 118.6 .
C36 H59 O9 0.97 2.64 3.180(4) 115.7 .

loop_
_geom_torsion_atom_site_label_1
_geom_torsion_atom_site_label_2
_geom_torsion_atom_site_label_3
_geom_torsion_atom_site_label_4
_geom_torsion
C18 C2 C3 C4 -69.0(4)
C1 C2 C3 C4 165.6(4)
C19 C2 C3 C4 40.5(4)
C2 C3 C4 C22 145.9(3)
C2 C3 C4 C14 23.1(4)
C2 C3 C4 C5 -88.8(3)
C22 C4 C5 O3 102.2(3)
C3 C4 C5 O3 -18.9(4)
C14 C4 C5 O3 -130.7(3)
C22 C4 C5 C13 -143.0(3)
C3 C4 C5 C13 96.0(3)
C14 C4 C5 C13 -15.9(3)
C22 C4 C5 C6 -28.5(4)
C3 C4 C5 C6 -149.5(3)
C14 C4 C5 C6 98.6(3)
O3 C5 C6 C24 -10.8(4)
C13 C5 C6 C24 -125.1(3)
C4 C5 C6 C24 119.7(3)
O3 C5 C6 C7 -139.8(3)
C13 C5 C6 C7 105.9(3)
C4 C5 C6 C7 -9.3(4)
O3 C5 C6 C12 106.5(3)
C13 C5 C6 C12 -7.8(3)
C4 C5 C6 C12 -123.0(3)
C24 C6 C7 C23 -75.0(3)
C12 C6 C7 C23 163.5(2)
C5 C6 C7 C23 53.4(3)
C24 C6 C7 C8 55.6(3)
C12 C6 C7 C8 -65.9(3)
C5 C6 C7 C8 -175.9(2)
C23 C7 C8 C10 162.7(3)
C6 C7 C8 C10 33.7(4)
C23 C7 C8 C25 39.1(4)
C6 C7 C8 C25 -89.9(4)
C23 C7 C8 C9 -82.9(4)
C6 C7 C8 C9 148.1(3)
C25 C8 C10 O1 -28.2(5)
C9 C8 C10 O1 88.2(5)
C7 C8 C10 O1 -155.1(4)
C25 C8 C10 C11 155.6(4)
C9 C8 C10 C11 -88.0(4)
C7 C8 C10 C11 28.7(4)
O1 C10 C11 C12 124.0(4)
C8 C10 C11 C12 -59.7(5)
C13 O2 C12 C11 -168.2(3)
C13 O2 C12 C6 -45.5(3)
C10 C11 C12 O2 141.4(3)
C10 C11 C12 C6 24.6(5)
C24 C6 C12 O2 150.9(3)
C7 C6 C12 O2 -85.4(3)
C5 C6 C12 O2 31.8(3)
C24 C6 C12 C11 -90.2(4)
C7 C6 C12 C11 33.5(4)
C5 C6 C12 C11 150.7(3)
C12 O2 C13 C20 155.9(2)
C12 O2 C13 C5 40.0(3)
O3 C5 C13 O2 -136.5(2)
C6 C5 C13 O2 -18.6(3)
C4 C5 C13 O2 105.4(2)
O3 C5 C13 C20 105.4(3)
C6 C5 C13 C20 -136.7(3)
C4 C5 C13 C20 -12.6(3)
C22 C4 C14 C15 -83.1(3)
C3 C4 C14 C15 34.1(3)
C5 C4 C14 C15 150.5(3)
C22 C4 C14 C17 35.5(4)
C3 C4 C14 C17 152.7(3)
C5 C4 C14 C17 -90.9(3)
C22 C4 C14 C20 163.5(2)
C3 C4 C14 C20 -79.3(3)
C5 C4 C14 C20 37.1(3)
C17 C14 C15 C18 176.6(4)
C20 C14 C15 C18 54.5(5)
C4 C14 C15 C18 -54.5(5)
C17 C14 C15 C16 7.0(4)
C20 C14 C15 C16 -115.1(4)
C4 C14 C15 C16 135.9(3)
C17 O5 C16 O4 173.0(5)
C17 O5 C16 C15 -8.1(5)
C18 C15 C16 O4 10.7(9)
C14 C15 C16 O4 178.9(6)
C18 C15 C16 O5 -168.0(5)
C14 C15 C16 O5 0.2(5)
C16 O5 C17 C14 12.8(5)
C15 C14 C17 O5 -11.4(4)
C20 C14 C17 O5 103.8(3)
C4 C14 C17 O5 -136.2(3)
C16 C15 C18 C2 172.5(5)
C14 C15 C18 C2 5.3(6)
C1 C2 C18 C15 177.2(5)
C19 C2 C18 C15 -59.2(5)
C3 C2 C18 C15 52.7(5)
C18 C2 C19 O6 -124.0(5)
C1 C2 C19 O6 0.7(7)
C3 C2 C19 O6 126.0(4)
C18 C2 C19 C20 55.8(4)
C1 C2 C19 C20 -179.6(4)
C3 C2 C19 C20 -54.2(4)
O2 C13 C20 C21 48.6(4)
C5 C13 C20 C21 163.9(4)
O2 C13 C20 C19 169.8(3)
C5 C13 C20 C19 -74.8(3)
O2 C13 C20 C14 -78.6(3)
C5 C13 C20 C14 36.8(3)
O6 C19 C20 C13 -71.7(5)
C2 C19 C20 C13 108.6(4)
O6 C19 C20 C21 52.2(5)
C2 C19 C20 C21 -127.5(4)
O6 C19 C20 C14 179.0(4)
C2 C19 C20 C14 -0.7(4)
C15 C14 C20 C13 -163.2(3)
C17 C14 C20 C13 84.9(3)
C4 C14 C20 C13 -45.1(3)
C15 C14 C20 C21 71.1(4)
C17 C14 C20 C21 -40.7(4)
C4 C14 C20 C21 -170.8(3)
C15 C14 C20 C19 -51.7(3)
C17 C14 C20 C19 -163.5(3)
C4 C14 C20 C19 66.4(3)
C3 C4 C22 C23 146.2(3)
C14 C4 C22 C23 -98.1(3)
C5 C4 C22 C23 23.1(4)
C4 C22 C23 C7 20.4(5)
C6 C7 C23 C22 -60.8(4)
C8 C7 C23 C22 168.7(3)
C42 C27 C28 C29 163.0(3)
C26 C27 C28 C29 38.2(4)
C49 C27 C28 C29 -83.5(4)
C42 C27 C28 C43 32.7(4)
C26 C27 C28 C43 -92.2(4)
C49 C27 C28 C43 146.1(3)
C43 C28 C29 C30 -50.2(4)
C27 C28 C29 C30 178.0(3)
C28 C29 C30 C31 2.5(5)
C29 C30 C31 C32 159.8(4)
C29 C30 C31 C44 37.0(5)
C29 C30 C31 C37 -84.6(4)
C30 C31 C32 C33 146.9(3)
C44 C31 C32 C33 -88.9(4)
C37 C31 C32 C33 22.8(4)
C31 C32 C33 C45 -69.2(4)
C31 C32 C33 C34 165.7(4)
C31 C32 C33 C47 41.7(4)
C36 O8 C35 O7 172.4(4)
C36 O8 C35 C46 -7.9(5)
C35 O8 C36 C37 10.4(5)
O8 C36 C37 C46 -8.1(4)
O8 C36 C37 C38 108.4(3)
O8 C36 C37 C31 -132.0(3)
C30 C31 C37 C46 -82.6(4)
C32 C31 C37 C46 34.9(3)
C44 C31 C37 C46 151.3(3)
C30 C31 C37 C36 34.8(4)
C32 C31 C37 C36 152.3(3)
C44 C31 C37 C36 -91.3(3)
C30 C31 C37 C38 163.2(3)
C32 C31 C37 C38 -79.3(3)
C44 C31 C37 C38 37.1(3)
C46 C37 C38 C39 -162.7(2)
C36 C37 C38 C39 85.1(3)
C31 C37 C38 C39 -44.5(3)
C46 C37 C38 C50 70.3(3)
C36 C37 C38 C50 -42.0(4)
C31 C37 C38 C50 -171.5(3)
C46 C37 C38 C47 -52.0(3)
C36 C37 C38 C47 -164.3(2)
C31 C37 C38 C47 66.2(2)
C40 O9 C39 C38 154.9(2)
C40 O9 C39 C44 39.4(3)
C50 C38 C39 O9 48.9(3)
C47 C38 C39 O9 168.7(2)
C37 C38 C39 O9 -79.6(3)
C50 C38 C39 C44 164.1(3)
C47 C38 C39 C44 -76.1(3)
C37 C38 C39 C44 35.7(3)
C39 O9 C40 C43 -47.7(3)
C39 O9 C40 C41 -170.1(2)
O9 C40 C41 C42 134.3(4)
C43 C40 C41 C42 18.4(5)
C40 C41 C42 O10 129.2(5)
C40 C41 C42 C27 -54.5(6)
C26 C27 C42 O10 -28.1(6)
C49 C27 C42 O10 87.1(5)
C28 C27 C42 O10 -156.3(4)
C26 C27 C42 C41 155.6(4)
C49 C27 C42 C41 -89.2(4)
C28 C27 C42 C41 27.4(5)
O9 C40 C43 C48 155.2(3)
C41 C40 C43 C48 -87.1(4)
O9 C40 C43 C28 -80.9(3)
C41 C40 C43 C28 36.7(4)
O9 C40 C43 C44 35.4(3)
C41 C40 C43 C44 153.0(3)
C29 C28 C43 C48 -73.2(4)
C27 C28 C43 C48 57.7(4)
C29 C28 C43 C40 163.9(3)
C27 C28 C43 C40 -65.2(3)
C29 C28 C43 C44 55.5(3)
C27 C28 C43 C44 -173.7(3)
O9 C39 C44 O11 -136.4(2)
C38 C39 C44 O11 104.9(3)
O9 C39 C44 C43 -16.0(3)
C38 C39 C44 C43 -134.8(2)
O9 C39 C44 C31 107.7(2)
C38 C39 C44 C31 -11.0(3)
C48 C43 C44 O11 -10.6(4)
C40 C43 C44 O11 108.3(3)
C28 C43 C44 O11 -139.5(3)
C48 C43 C44 C39 -130.3(3)
C40 C43 C44 C39 -11.4(3)
C28 C43 C44 C39 100.9(3)
C48 C43 C44 C31 113.9(3)
C40 C43 C44 C31 -127.2(3)
C28 C43 C44 C31 -14.9(4)
C30 C31 C44 O11 96.7(3)
C32 C31 C44 O11 -23.9(3)
C37 C31 C44 O11 -135.0(2)
C30 C31 C44 C39 -145.2(3)
C32 C31 C44 C39 94.3(3)
C37 C31 C44 C39 -16.9(3)
C30 C31 C44 C43 -30.1(4)
C32 C31 C44 C43 -150.6(3)
C37 C31 C44 C43 98.2(3)
C34 C33 C45 C46 177.1(4)
C47 C33 C45 C46 -58.8(4)
C32 C33 C45 C46 52.5(4)
C33 C45 C46 C35 177.1(4)
C33 C45 C46 C37 6.0(5)
O7 C35 C46 C45 10.3(8)
O8 C35 C46 C45 -169.4(4)
O7 C35 C46 C37 -178.0(5)
O8 C35 C46 C37 2.3(5)
C36 C37 C46 C45 176.3(4)
C38 C37 C46 C45 53.1(4)
C31 C37 C46 C45 -55.8(5)
C36 C37 C46 C35 3.7(4)
C38 C37 C46 C35 -119.6(3)
C31 C37 C46 C35 131.5(3)
C45 C33 C47 O12 -128.4(3)
C34 C33 C47 O12 -3.2(5)
C32 C33 C47 O12 121.4(3)
C45 C33 C47 C38 53.9(3)
C34 C33 C47 C38 179.0(3)
C32 C33 C47 C38 -56.4(3)
C39 C38 C47 O12 -66.7(4)
C50 C38 C47 O12 56.4(4)
C37 C38 C47 O12 -176.9(3)
C39 C38 C47 C33 111.1(3)
C50 C38 C47 C33 -125.8(3)
C37 C38 C47 C33 0.9(3)
